data_1517641
loop_
_publ_author_name
'Tiffany M. Smith'
'Jose Vargas'
'Diona Symester'
'Michael Tichenor'
'Charles J. O-Connor'
'Jon Zubieta'

_publ_section_title
;
 Metal-organophosphonate chemistry: Hydrothermal syntheses and structures
 of copper(II)-xylyldiphosphonates with organonitrogen coligands
;
_journal_name_full
;
Inorganica Chimica Acta
;
_journal_page_first 63
_journal_page_last 77
_journal_volume 403
_journal_year 2013
_chemical_formula_moiety 'C22 H26 Cu N2 O10 P3, H2O'
_chemical_formula_sum 'C22 H28 Cu N2 O11 P3'
_chemical_formula_weight 652.91
_space_group_IT_number 14
_symmetry_cell_setting monoclinic
_symmetry_space_group_name_Hall '-P 2yn'
_symmetry_space_group_name_H-M 'P 1 21/n 1'
_atom_sites_solution_hydrogens geom
_atom_sites_solution_primary direct
_atom_sites_solution_secondary difmap
_cell_angle_alpha 90.00
_cell_angle_beta 106.353(2)
_cell_angle_gamma 90.00
_cell_formula_units_Z 4
_cell_length_a 9.8285(17)
_cell_length_b 16.843(3)
_cell_length_c 16.124(3)
_cell_measurement_reflns_used 9794
_cell_measurement_temperature 90(2)
_cell_measurement_theta_max 26.99
_cell_measurement_theta_min 2.50
_cell_volume 2561.2(8)
_computing_cell_refinement 'Bruker SAINT (Bruker, 2011)'
_computing_data_collection 'Bruker APEX2 (Bruker, 2011)'
_computing_data_reduction 'Bruker SAINT (Bruker, 2011)'
_computing_molecular_graphics 'CrystalMaker (Palmer, 2010)'
_computing_publication_material 'Bruker SHELXTL (Bruker, 2011)'
_computing_structure_refinement 'SHELXL-97 (Sheldrick, 2008)'
_computing_structure_solution 'SHELXS-97 (Sheldrick, 2008)'
_diffrn_ambient_temperature 90(2)
_diffrn_measured_fraction_theta_full 1.000
_diffrn_measured_fraction_theta_max 1.000
_diffrn_measurement_device_type 'Bruker APEX-II CCD'
_diffrn_measurement_method '\f and \w scans'
_diffrn_radiation_monochromator graphite
_diffrn_radiation_source 'fine-focus sealed tube'
_diffrn_radiation_type MoK\a
_diffrn_radiation_wavelength 0.71073
_diffrn_reflns_av_R_equivalents 0.0412
_diffrn_reflns_av_sigmaI/netI 0.0186
_diffrn_reflns_limit_h_max 11
_diffrn_reflns_limit_h_min -11
_diffrn_reflns_limit_k_max 20
_diffrn_reflns_limit_k_min -17
_diffrn_reflns_limit_l_max 19
_diffrn_reflns_limit_l_min -19
_diffrn_reflns_number 28675
_diffrn_reflns_theta_full 25.68
_diffrn_reflns_theta_max 25.68
_diffrn_reflns_theta_min 1.79
_exptl_absorpt_coefficient_mu 1.105
_exptl_absorpt_correction_T_max 0.978
_exptl_absorpt_correction_T_min 0.767
_exptl_absorpt_correction_type multi-scan
_exptl_absorpt_process_details 'SADABS SHELXL-97 (Sheldrick, 2008)'
_exptl_crystal_colour blue
_exptl_crystal_density_diffrn 1.693
_exptl_crystal_density_method 'not measured'
_exptl_crystal_description plate
_exptl_crystal_F_000 1344
_exptl_crystal_size_max 0.25
_exptl_crystal_size_mid 0.2
_exptl_crystal_size_min 0.02
_refine_diff_density_max 0.835
_refine_diff_density_min -0.703
_refine_diff_density_rms 0.069
_refine_ls_extinction_method none
_refine_ls_goodness_of_fit_ref 1.073
_refine_ls_hydrogen_treatment mixed
_refine_ls_matrix_type full
_refine_ls_number_parameters 377
_refine_ls_number_reflns 4862
_refine_ls_number_restraints 2
_refine_ls_restrained_S_all 1.073
_refine_ls_R_factor_all 0.0297
_refine_ls_R_factor_gt 0.0280
_refine_ls_shift/su_max 0.000
_refine_ls_shift/su_mean 0.000
_refine_ls_structure_factor_coef Fsqd
_refine_ls_weighting_details 'calc w=1/[\s^2^(Fo^2^)+(0.0499P)^2^+2.4885P] where P=(Fo^2^+2Fc^2^)/3'
_refine_ls_weighting_scheme calc
_refine_ls_wR_factor_gt 0.0841
_refine_ls_wR_factor_ref 0.0854
_reflns_number_gt 4580
_reflns_number_total 4862
_reflns_threshold_expression >2sigma(I)
_cod_data_source_file ICA-2013-403-63-77-7.cif
_cod_data_source_block compound_7
_cod_original_cell_volume 2561.1(8)
_cod_original_sg_symbol_Hall -P2yn
_cod_original_sg_symbol_H-M P2(1)/n
_cod_database_code 1517641

loop_
_symmetry_equiv_pos_as_xyz
'x, y, z'
'-x+1/2, y+1/2, -z+1/2'
'-x, -y, -z'
'x-1/2, -y-1/2, z-1/2'

loop_
_atom_site_label
_atom_site_type_symbol
_atom_site_fract_x
_atom_site_fract_y
_atom_site_fract_z
_atom_site_U_iso_or_equiv
_atom_site_adp_type
_atom_site_occupancy
_atom_site_symmetry_multiplicity
_atom_site_calc_flag
_atom_site_refinement_flags
_atom_site_disorder_assembly
_atom_site_disorder_group
Cu1 Cu 0.37856(2) 0.033826(13) 0.132803(14) 0.01182(9) Uani 1 1 d . A 1
P1 P 0.61785(5) -0.06485(3) 0.28597(3) 0.01438(12) Uani 1 1 d . B 1
P2 P 0.63842(5) 0.15404(3) 0.16390(3) 0.01339(12) Uani 1 1 d . A 1
P3 P 0.04773(7) 0.21452(4) 0.41527(4) 0.02975(16) Uani 1 1 d . A 1
O1 O 0.37273(15) -0.06532(8) 0.04139(9) 0.0184(3) Uani 1 1 d . A 1
H1' H 0.4135 -0.0514 0.0044 0.022 Uiso 1 1 calc R A 1
H1'' H 0.4007 -0.1065 0.0648 0.022 Uiso 1 1 d R A 1
O2 O 0.48510(15) -0.02727(9) 0.23132(9) 0.0185(3) Uani 1 1 d . B 1
O3 O 0.54340(14) 0.08884(8) 0.11294(9) 0.0167(3) Uani 1 1 d . A 1
O4 O 0.73487(15) 0.12431(8) 0.25056(10) 0.0197(3) Uani 1 1 d . A 1
O5 O 0.73385(15) 0.19000(9) 0.11305(10) 0.0213(3) Uani 1 1 d . A 1
O6 O 0.74320(15) -0.00788(9) 0.31549(9) 0.0186(3) Uani 1 1 d . B 1
O7 O 0.67006(15) -0.13513(9) 0.23951(9) 0.0205(3) Uani 1 1 d . B 1
H7' H 0.5999 -0.1575 0.2054 0.025 Uiso 1 1 calc R B 1
O8 O 0.01881(18) 0.29432(9) 0.37575(10) 0.0286(4) Uani 1 1 d . A 1
O9A O 0.2070(3) 0.22726(17) 0.49243(18) 0.0183(8) Uani 0.510(4) 1 d P A 1
O9B O 0.1177(4) 0.20208(18) 0.49875(18) 0.0185(9) Uani 0.490(4) 1 d P A 2
O10A O -0.0480(3) 0.18481(17) 0.46872(19) 0.0195(8) Uani 0.510(4) 1 d P A 1
O10B O -0.1242(3) 0.18222(18) 0.4013(2) 0.0204(9) Uani 0.490(4) 1 d P A 2
O90 O 0.51263(18) 0.44187(11) 0.05949(12) 0.0321(4) Uani 1 1 d D C 1
H90A H 0.586(2) 0.4511(18) 0.0986(17) 0.038 Uiso 1 1 d D D 1
H90B H 0.507(7) 0.478(3) 0.020(3) 0.038 Uiso 0.50 1 d PD E 1
N1 N 0.20162(17) 0.00181(10) 0.16308(10) 0.0144(3) Uani 1 1 d . A 1
N2 N 0.23624(17) 0.10090(10) 0.04685(10) 0.0151(3) Uani 1 1 d . A 1
C1 C 0.2640(2) 0.15208(13) -0.00970(14) 0.0217(4) Uani 1 1 d . A 1
H1 H 0.3580 0.1556 -0.0145 0.026 Uiso 1 1 calc R A 1
C2 C 0.1600(3) 0.20010(15) -0.06142(15) 0.0310(5) Uani 1 1 d . A 1
H2 H 0.1825 0.2363 -0.1008 0.037 Uiso 1 1 calc R A 1
C3 C 0.0228(3) 0.19461(15) -0.05497(16) 0.0330(6) Uani 1 1 d . A 1
H3 H -0.0499 0.2274 -0.0896 0.040 Uiso 1 1 calc R A 1
C4 C -0.0074(2) 0.14114(14) 0.00226(15) 0.0244(5) Uani 1 1 d . A 1
H4 H -0.1010 0.1360 0.0072 0.029 Uiso 1 1 calc R A 1
C5 C 0.1022(2) 0.09507(12) 0.05232(13) 0.0157(4) Uani 1 1 d . A 1
C6 C 0.0818(2) 0.03730(11) 0.11636(13) 0.0146(4) Uani 1 1 d . A 1
C7 C -0.0495(2) 0.01988(13) 0.12818(15) 0.0217(4) Uani 1 1 d . A 1
H7 H -0.1330 0.0449 0.0936 0.026 Uiso 1 1 calc R A 1
C8 C -0.0569(2) -0.03435(14) 0.19095(17) 0.0267(5) Uani 1 1 d . A 1
H8 H -0.1456 -0.0477 0.1998 0.032 Uiso 1 1 calc R A 1
C9 C 0.0665(3) -0.06892(14) 0.24064(15) 0.0264(5) Uani 1 1 d . A 1
H9 H 0.0642 -0.1051 0.2854 0.032 Uiso 1 1 calc R A 1
C10 C 0.1935(2) -0.05023(13) 0.22444(14) 0.0208(4) Uani 1 1 d . A 1
H10 H 0.2779 -0.0751 0.2579 0.025 Uiso 1 1 calc R A 1
C11 C 0.5309(2) 0.23287(12) 0.18692(13) 0.0172(4) Uani 1 1 d . A 1
H11A H 0.5940 0.2713 0.2261 0.021 Uiso 1 1 calc R A 1
H11B H 0.4853 0.2610 0.1323 0.021 Uiso 1 1 calc R A 1
C12 C 0.4164(2) 0.20751(11) 0.22769(12) 0.0156(4) Uani 1 1 d . A 1
C13 C 0.4436(2) 0.15599(12) 0.29826(12) 0.0159(4) Uani 1 1 d . A 1
H13 H 0.5365 0.1352 0.3213 0.019 Uiso 1 1 calc R A 1
C14 C 0.3379(2) 0.13448(12) 0.33545(13) 0.0159(4) Uani 1 1 d . A 1
H14 H 0.3593 0.0991 0.3833 0.019 Uiso 1 1 calc R A 1
C15 C 0.2006(2) 0.16407(11) 0.30359(13) 0.0153(4) Uani 1 1 d . A 1
C16 C 0.1722(2) 0.21460(12) 0.23243(13) 0.0193(4) Uani 1 1 d . A 1
H16 H 0.0790 0.2348 0.2091 0.023 Uiso 1 1 calc R A 1
C17 C 0.2781(2) 0.23584(12) 0.19517(13) 0.0190(4) Uani 1 1 d . A 1
H17 H 0.2561 0.2703 0.1466 0.023 Uiso 1 1 calc R A 1
C18 C 0.0855(2) 0.14137(12) 0.34378(14) 0.0199(4) Uani 1 1 d . A 1
H18 H 0.0366 0.0922 0.3323 0.024 Uiso 1 1 calc R A 1
C19 C 0.5857(2) -0.10745(12) 0.38116(13) 0.0173(4) Uani 1 1 d . B 1
H19A H 0.5113 -0.1485 0.3626 0.021 Uiso 1 1 calc R B 1
H19B H 0.6734 -0.1346 0.4145 0.021 Uiso 1 1 calc R B 1
C20 C 0.5408(2) -0.05061(12) 0.44110(12) 0.0166(4) Uani 1 1 d . B 1
C21 C 0.4117(2) -0.06015(12) 0.45960(13) 0.0180(4) Uani 1 1 d . . 1
H21 H 0.3498 -0.1015 0.4319 0.022 Uiso 1 1 calc R . 1
C22 C 0.6292(2) 0.01089(13) 0.48258(13) 0.0181(4) Uani 1 1 d . . 1
H22 H 0.7179 0.0191 0.4712 0.022 Uiso 1 1 calc R . 1

loop_
_atom_site_aniso_label
_atom_site_aniso_U_11
_atom_site_aniso_U_22
_atom_site_aniso_U_33
_atom_site_aniso_U_23
_atom_site_aniso_U_13
_atom_site_aniso_U_12
Cu1 0.01196(14) 0.01112(14) 0.01177(14) 0.00025(8) 0.00232(9) -0.00029(8)
P1 0.0142(2) 0.0148(3) 0.0133(2) 0.00020(18) 0.00241(19) 0.00093(19)
P2 0.0151(2) 0.0115(2) 0.0139(2) -0.00143(18) 0.00462(19) -0.00263(18)
P3 0.0440(4) 0.0160(3) 0.0423(4) 0.0126(2) 0.0335(3) 0.0149(2)
O1 0.0263(8) 0.0136(7) 0.0156(7) -0.0006(5) 0.0062(6) 0.0028(6)
O2 0.0162(7) 0.0214(8) 0.0160(7) 0.0031(6) 0.0012(6) 0.0029(6)
O3 0.0173(7) 0.0168(7) 0.0173(7) -0.0049(5) 0.0075(6) -0.0050(6)
O4 0.0173(7) 0.0163(7) 0.0220(7) -0.0006(6) 0.0001(6) -0.0014(6)
O5 0.0222(8) 0.0192(7) 0.0262(8) -0.0026(6) 0.0129(6) -0.0064(6)
O6 0.0169(7) 0.0193(7) 0.0171(7) 0.0000(6) 0.0008(6) -0.0022(6)
O7 0.0179(7) 0.0208(8) 0.0222(8) -0.0061(6) 0.0045(6) 0.0005(6)
O8 0.0359(9) 0.0120(7) 0.0274(8) 0.0022(6) -0.0085(7) 0.0001(6)
O9A 0.0177(17) 0.0174(15) 0.0179(14) -0.0015(11) 0.0020(11) 0.0020(13)
O9B 0.027(2) 0.0137(15) 0.0119(14) 0.0014(11) 0.0003(12) 0.0025(13)
O10A 0.0214(16) 0.0191(15) 0.0220(17) 0.0008(12) 0.0128(13) 0.0030(11)
O10B 0.0166(16) 0.0226(16) 0.0241(19) -0.0059(12) 0.0092(14) -0.0017(12)
O90 0.0251(9) 0.0348(10) 0.0333(10) -0.0153(8) 0.0034(7) -0.0025(7)
N1 0.0161(8) 0.0128(8) 0.0143(8) -0.0004(6) 0.0043(6) -0.0004(6)
N2 0.0180(8) 0.0131(8) 0.0137(8) -0.0009(6) 0.0038(6) -0.0001(6)
C1 0.0256(11) 0.0210(11) 0.0195(10) 0.0043(8) 0.0078(8) -0.0011(9)
C2 0.0404(14) 0.0270(12) 0.0255(12) 0.0136(10) 0.0090(10) 0.0039(10)
C3 0.0345(13) 0.0300(13) 0.0302(12) 0.0128(10) 0.0020(10) 0.0140(10)
C4 0.0221(10) 0.0247(12) 0.0249(11) 0.0034(9) 0.0039(9) 0.0072(9)
C5 0.0173(9) 0.0147(9) 0.0145(9) -0.0023(7) 0.0032(7) 0.0011(8)
C6 0.0161(10) 0.0124(9) 0.0152(9) -0.0028(7) 0.0042(8) 0.0004(7)
C7 0.0176(10) 0.0191(10) 0.0289(12) -0.0021(9) 0.0073(9) 0.0013(8)
C8 0.0221(11) 0.0247(12) 0.0383(14) -0.0012(9) 0.0169(10) -0.0030(9)
C9 0.0307(12) 0.0235(12) 0.0289(12) 0.0051(9) 0.0146(10) -0.0038(9)
C10 0.0221(11) 0.0192(10) 0.0207(10) 0.0049(8) 0.0055(8) 0.0000(8)
C11 0.0236(10) 0.0117(9) 0.0172(10) 0.0000(7) 0.0074(8) 0.0000(8)
C12 0.0221(10) 0.0107(9) 0.0145(9) -0.0047(7) 0.0061(8) -0.0002(7)
C13 0.0178(9) 0.0140(9) 0.0144(9) -0.0024(7) 0.0020(7) 0.0009(7)
C14 0.0195(10) 0.0133(9) 0.0140(9) -0.0009(7) 0.0030(8) 0.0000(7)
C15 0.0194(10) 0.0105(9) 0.0161(9) -0.0039(7) 0.0051(8) -0.0013(7)
C16 0.0204(10) 0.0165(10) 0.0199(10) 0.0001(8) 0.0040(8) 0.0050(8)
C17 0.0261(11) 0.0146(10) 0.0161(10) 0.0025(8) 0.0057(8) 0.0044(8)
C18 0.0183(10) 0.0135(10) 0.0283(11) -0.0007(8) 0.0073(8) -0.0029(8)
C19 0.0207(10) 0.0149(9) 0.0153(9) 0.0014(8) 0.0034(8) 0.0006(8)
C20 0.0215(10) 0.0156(9) 0.0107(9) 0.0031(7) 0.0012(8) 0.0012(8)
C21 0.0203(10) 0.0169(10) 0.0145(9) -0.0001(8) 0.0009(8) -0.0034(8)
C22 0.0169(10) 0.0207(10) 0.0153(9) 0.0021(8) 0.0023(8) -0.0009(8)

loop_
_atom_type_symbol
_atom_type_description
_atom_type_scat_dispersion_real
_atom_type_scat_dispersion_imag
_atom_type_scat_source
C C 0.0033 0.0016 'International Tables Vol C Tables 4.2.6.8 and 6.1.1.4'
H H 0.0000 0.0000 'International Tables Vol C Tables 4.2.6.8 and 6.1.1.4'
N N 0.0061 0.0033 'International Tables Vol C Tables 4.2.6.8 and 6.1.1.4'
O O 0.0106 0.0060 'International Tables Vol C Tables 4.2.6.8 and 6.1.1.4'
P P 0.1023 0.0942 'International Tables Vol C Tables 4.2.6.8 and 6.1.1.4'
Cu Cu 0.3201 1.2651 'International Tables Vol C Tables 4.2.6.8 and 6.1.1.4'

loop_
_geom_angle_atom_site_label_1
_geom_angle_atom_site_label_2
_geom_angle_atom_site_label_3
_geom_angle
_geom_angle_site_symmetry_1
O3 Cu1 N1 167.02(6) .
O3 Cu1 N2 93.90(7) .
N1 Cu1 N2 80.60(7) .
O3 Cu1 O1 96.59(6) .
N1 Cu1 O1 95.58(6) .
N2 Cu1 O1 94.70(6) .
O2 P1 O6 114.29(9) .
O2 P1 O7 112.85(8) .
O6 P1 O7 106.27(8) .
O2 P1 C19 109.75(9) .
O6 P1 C19 107.70(9) .
O7 P1 C19 105.47(9) .
O3 P2 O5 111.76(8) .
O3 P2 O4 112.55(8) .
O5 P2 O4 107.55(9) .
O3 P2 C11 109.68(9) .
O5 P2 C11 107.57(9) .
O4 P2 C11 107.52(9) .
O8 P3 O10A 117.78(13) .
O8 P3 O9A 102.94(12) .
O10A P3 O9A 102.27(16) .
O8 P3 C18 113.33(10) .
O10A P3 C18 114.13(13) .
O9A P3 C18 103.88(12) .
Cu1 O1 H1' 109.5 .
Cu1 O1 H1'' 113.5 .
H1' O1 H1'' 114.0 .
P2 O3 Cu1 131.21(8) .
P1 O7 H7' 109.5 .
H90A O90 H90B 107(5) .
C10 N1 C6 118.62(18) .
C10 N1 Cu1 126.19(14) .
C6 N1 Cu1 115.20(13) .
C1 N2 C5 118.83(18) .
C1 N2 Cu1 126.47(15) .
C5 N2 Cu1 114.58(13) .
N2 C1 C2 122.0(2) .
N2 C1 H1 119.0 .
C2 C1 H1 119.0 .
C1 C2 C3 119.1(2) .
C1 C2 H2 120.5 .
C3 C2 H2 120.5 .
C4 C3 C2 119.4(2) .
C4 C3 H3 120.3 .
C2 C3 H3 120.3 .
C3 C4 C5 118.4(2) .
C3 C4 H4 120.8 .
C5 C4 H4 120.8 .
N2 C5 C4 122.30(19) .
N2 C5 C6 114.98(17) .
C4 C5 C6 122.72(19) .
N1 C6 C7 122.00(19) .
N1 C6 C5 114.54(17) .
C7 C6 C5 123.45(19) .
C8 C7 C6 118.9(2) .
C8 C7 H7 120.6 .
C6 C7 H7 120.6 .
C9 C8 C7 119.1(2) .
C9 C8 H8 120.5 .
C7 C8 H8 120.5 .
C8 C9 C10 119.2(2) .
C8 C9 H9 120.4 .
C10 C9 H9 120.4 .
N1 C10 C9 122.2(2) .
N1 C10 H10 118.9 .
C9 C10 H10 118.9 .
C12 C11 P2 115.62(14) .
C12 C11 H11A 108.4 .
P2 C11 H11A 108.4 .
C12 C11 H11B 108.4 .
P2 C11 H11B 108.4 .
H11A C11 H11B 107.4 .
C13 C12 C17 117.50(19) .
C13 C12 C11 122.22(18) .
C17 C12 C11 120.28(18) .
C14 C13 C12 121.33(19) .
C14 C13 H13 119.3 .
C12 C13 H13 119.3 .
C13 C14 C15 120.88(19) .
C13 C14 H14 119.6 .
C15 C14 H14 119.6 .
C16 C15 C14 118.05(19) .
C16 C15 C18 120.72(18) .
C14 C15 C18 121.22(18) .
C17 C16 C15 120.95(19) .
C17 C16 H16 119.5 .
C15 C16 H16 119.5 .
C16 C17 C12 121.27(19) .
C16 C17 H17 119.4 .
C12 C17 H17 119.4 .
C15 C18 P3 114.77(14) .
C15 C18 H18 122.6 .
P3 C18 H18 122.6 .
C20 C19 P1 116.45(14) .
C20 C19 H19A 108.2 .
P1 C19 H19A 108.2 .
C20 C19 H19B 108.2 .
P1 C19 H19B 108.2 .
H19A C19 H19B 107.3 .
C21 C20 C22 117.70(19) .
C21 C20 C19 120.78(19) .
C22 C20 C19 121.46(19) .
C22 C21 C20 121.90(19) 3_656
C22 C21 H21 119.1 3_656
C20 C21 H21 119.1 .
C21 C22 C20 120.40(19) 3_656
C21 C22 H22 119.8 3_656
C20 C22 H22 119.8 .

loop_
_geom_bond_atom_site_label_1
_geom_bond_atom_site_label_2
_geom_bond_distance
_geom_bond_site_symmetry_2
Cu1 O3 1.9693(14) .
Cu1 N1 2.0079(17) .
Cu1 N2 2.0154(17) .
Cu1 O1 2.2173(14) .
P1 O2 1.4940(14) .
P1 O6 1.5280(15) .
P1 O7 1.5626(15) .
P1 C19 1.801(2) .
P2 O3 1.5235(14) .
P2 O5 1.5336(15) .
P2 O4 1.5348(15) .
P2 C11 1.799(2) .
P3 O8 1.4802(16) .
P3 O10A 1.528(3) .
P3 O9A 1.717(3) .
P3 C18 1.796(2) .
O1 H1' 0.8400 .
O1 H1'' 0.8002 .
O7 H7' 0.8400 .
O90 H90A 0.829(18) .
O90 H90B 0.872(19) .
N1 C10 1.341(3) .
N1 C6 1.346(3) .
N2 C1 1.338(3) .
N2 C5 1.348(3) .
C1 C2 1.384(3) .
C1 H1 0.9500 .
C2 C3 1.385(4) .
C2 H2 0.9500 .
C3 C4 1.380(3) .
C3 H3 0.9500 .
C4 C5 1.387(3) .
C4 H4 0.9500 .
C5 C6 1.473(3) .
C6 C7 1.388(3) .
C7 C8 1.380(3) .
C7 H7 0.9500 .
C8 C9 1.380(3) .
C8 H8 0.9500 .
C9 C10 1.382(3) .
C9 H9 0.9500 .
C10 H10 0.9500 .
C11 C12 1.516(3) .
C11 H11A 0.9900 .
C11 H11B 0.9900 .
C12 C13 1.396(3) .
C12 C17 1.396(3) .
C13 C14 1.386(3) .
C13 H13 0.9500 .
C14 C15 1.394(3) .
C14 H14 0.9500 .
C15 C16 1.392(3) .
C15 C18 1.502(3) .
C16 C17 1.387(3) .
C16 H16 0.9500 .
C17 H17 0.9500 .
C18 H18 0.9500 .
C19 C20 1.512(3) .
C19 H19A 0.9900 .
C19 H19B 0.9900 .
C20 C21 1.392(3) .
C20 C22 1.396(3) .
C21 C22 1.389(3) 3_656
C21 H21 0.9500 .
C22 C21 1.389(3) 3_656
C22 H22 0.9500 .

loop_
_geom_torsion_atom_site_label_1
_geom_torsion_atom_site_label_2
_geom_torsion_atom_site_label_3
_geom_torsion_atom_site_label_4
_geom_torsion
_geom_torsion_site_symmetry_4
O5 P2 O3 Cu1 -168.06(10) .
O4 P2 O3 Cu1 70.78(13) .
C11 P2 O3 Cu1 -48.86(14) .
N1 Cu1 O3 P2 35.1(3) .
N2 Cu1 O3 P2 99.46(12) .
O1 Cu1 O3 P2 -165.34(11) .
O3 Cu1 N1 C10 -114.3(3) .
N2 Cu1 N1 C10 179.94(18) .
O1 Cu1 N1 C10 86.07(17) .
O3 Cu1 N1 C6 65.4(3) .
N2 Cu1 N1 C6 -0.36(14) .
O1 Cu1 N1 C6 -94.22(14) .
O3 Cu1 N2 C1 10.13(18) .
N1 Cu1 N2 C1 178.29(18) .
O1 Cu1 N2 C1 -86.81(17) .
O3 Cu1 N2 C5 -165.97(14) .
N1 Cu1 N2 C5 2.18(14) .
O1 Cu1 N2 C5 97.08(14) .
C5 N2 C1 C2 1.2(3) .
Cu1 N2 C1 C2 -174.73(17) .
N2 C1 C2 C3 -0.5(4) .
C1 C2 C3 C4 -0.4(4) .
C2 C3 C4 C5 0.7(4) .
C1 N2 C5 C4 -1.0(3) .
Cu1 N2 C5 C4 175.45(16) .
C1 N2 C5 C6 -179.94(18) .
Cu1 N2 C5 C6 -3.5(2) .
C3 C4 C5 N2 0.0(3) .
C3 C4 C5 C6 178.9(2) .
C10 N1 C6 C7 -1.9(3) .
Cu1 N1 C6 C7 178.36(15) .
C10 N1 C6 C5 178.36(18) .
Cu1 N1 C6 C5 -1.4(2) .
N2 C5 C6 N1 3.2(2) .
C4 C5 C6 N1 -175.72(19) .
N2 C5 C6 C7 -176.48(19) .
C4 C5 C6 C7 4.6(3) .
N1 C6 C7 C8 1.3(3) .
C5 C6 C7 C8 -179.0(2) .
C6 C7 C8 C9 0.7(3) .
C7 C8 C9 C10 -2.0(4) .
C6 N1 C10 C9 0.5(3) .
Cu1 N1 C10 C9 -179.77(17) .
C8 C9 C10 N1 1.4(4) .
O3 P2 C11 C12 51.20(17) .
O5 P2 C11 C12 172.94(14) .
O4 P2 C11 C12 -71.49(16) .
P2 C11 C12 C13 48.0(2) .
P2 C11 C12 C17 -132.18(17) .
C17 C12 C13 C14 -0.8(3) .
C11 C12 C13 C14 179.00(18) .
C12 C13 C14 C15 -0.3(3) .
C13 C14 C15 C16 1.2(3) .
C13 C14 C15 C18 -179.70(18) .
C14 C15 C16 C17 -1.0(3) .
C18 C15 C16 C17 179.90(19) .
C15 C16 C17 C12 -0.1(3) .
C13 C12 C17 C16 1.0(3) .
C11 C12 C17 C16 -178.80(19) .
C16 C15 C18 P3 -80.1(2) .
C14 C15 C18 P3 100.8(2) .
O8 P3 C18 C15 52.63(19) .
O10A P3 C18 C15 -168.84(18) .
O9A P3 C18 C15 -58.32(19) .
O2 P1 C19 C20 -61.24(17) .
O6 P1 C19 C20 63.75(17) .
O7 P1 C19 C20 176.93(14) .
P1 C19 C20 C21 120.43(18) .
P1 C19 C20 C22 -62.3(2) .
C22 C20 C21 C22 -0.2(3) 3_656
C19 C20 C21 C22 177.08(18) 3_656
C21 C20 C22 C21 0.2(3) 3_656
C19 C20 C22 C21 -177.06(18) 3_656
